data_4079588
loop_
_publ_author_name
'Mantas-\"Oktem, Kevser'
'\"Ofele, Karl'
'P\"othig, Alexander'
'Bechlars, Bettina'
'Herrmann, Wolfgang A.'
'K\"uhn, Fritz E.'

_publ_section_title
;
 Reactions of Nitrogen Donors with Cycloheptatrienylidene Complexes: Metal
 Coordination versus Nucleophilic Attack on the Carbene Ligand
;
_journal_issue 23
_journal_name_full Organometallics
_journal_page_first 8249
_journal_paper_doi 10.1021/om300867g
_journal_volume 31
_journal_year 2012
_chemical_formula_moiety 'C11 H12 Br2 N2 Pd'
_chemical_formula_sum 'C11 H12 Br2 N2 Pd'
_chemical_formula_weight 438.43
_space_group_IT_number 2
_symmetry_cell_setting triclinic
_symmetry_Int_Tables_number 2
_symmetry_space_group_name_Hall '-P 1'
_symmetry_space_group_name_H-M 'P -1'
_atom_sites_solution_hydrogens geom
_atom_sites_solution_primary direct
_atom_sites_solution_secondary difmap
_cell_angle_alpha 87.7186(13)
_cell_angle_beta 88.2397(12)
_cell_angle_gamma 80.5587(13)
_cell_formula_units_Z 2
_cell_length_a 5.6405(2)
_cell_length_b 8.1669(3)
_cell_length_c 14.2380(5)
_cell_measurement_reflns_used 9809
_cell_measurement_temperature 123
_cell_measurement_theta_max 31.4716
_cell_measurement_theta_min 2.5297
_cell_volume 646.29(4)
_computing_cell_refinement 'SAINT (Bruker, 2008b)'
_computing_data_collection 'APEX II Control Software (Bruker, 2008a)'
_computing_data_reduction 'SAINT (Bruker, 2008b)'
_computing_molecular_graphics 'PLATON (Spek, 2011)'
_computing_publication_material 'PLATON (Spek, 2011), enCIFer (Allen, 2004)'
_computing_structure_refinement 'SHELXL97 (Sheldrick, 1997)'
_computing_structure_solution 'SHELXS97 (Sheldrick, 1997)'
_diffrn_ambient_temperature 123
_diffrn_detector ' CCD plate '
_diffrn_detector_area_resol_mean 16
_diffrn_measured_fraction_theta_full 0.996
_diffrn_measured_fraction_theta_max 0.996
_diffrn_measurement_device ' \k-geometry diffractometer '
_diffrn_measurement_device_type ' Bruker APEX-II CCD '
_diffrn_measurement_method ' phi- and omega-rotation '
_diffrn_radiation_monochromator graphite
_diffrn_radiation_probe x-ray
_diffrn_radiation_source 'fine-focus sealed-tube'
_diffrn_radiation_type MoK\a
_diffrn_radiation_wavelength 0.71073
_diffrn_reflns_av_R_equivalents 0.0227
_diffrn_reflns_av_sigmaI/netI 0.0148
_diffrn_reflns_limit_h_max 6
_diffrn_reflns_limit_h_min -6
_diffrn_reflns_limit_k_max 9
_diffrn_reflns_limit_k_min -9
_diffrn_reflns_limit_l_max 17
_diffrn_reflns_limit_l_min -17
_diffrn_reflns_number 14415
_diffrn_reflns_reduction_process
;
;
_diffrn_reflns_theta_full 25.34
_diffrn_reflns_theta_max 25.34
_diffrn_reflns_theta_min 1.43
_exptl_absorpt_coefficient_mu 7.592
_exptl_absorpt_correction_T_max 0.394
_exptl_absorpt_correction_T_min 0.189
_exptl_absorpt_correction_type multi-scan
_exptl_absorpt_process_details 'SADABS, Bruker, 2008b'
_exptl_crystal_colour 'clear intense orange-brown '
_exptl_crystal_density_diffrn 2.253
_exptl_crystal_density_method 'Not Measured'
_exptl_crystal_description fragment
_exptl_crystal_F_000 416
_exptl_crystal_size_max 0.330
_exptl_crystal_size_mid 0.170
_exptl_crystal_size_min 0.150
_refine_diff_density_max 0.270
_refine_diff_density_min -0.270
_refine_diff_density_rms 0.055
_refine_ls_extinction_method none
_refine_ls_goodness_of_fit_ref 1.046
_refine_ls_hydrogen_treatment refall
_refine_ls_matrix_type full
_refine_ls_number_parameters 193
_refine_ls_number_reflns 2350
_refine_ls_number_restraints 0
_refine_ls_restrained_S_all 1.046
_refine_ls_R_factor_all 0.0142
_refine_ls_R_factor_gt 0.0127
_refine_ls_shift/su_max 0.001
_refine_ls_shift/su_mean 0.000
_refine_ls_structure_factor_coef Fsqd
_refine_ls_weighting_details 'calc w=1/[\s^2^(Fo^2^)+(0.0098P)^2^+0.3937P] where P=(Fo^2^+2Fc^2^)/3'
_refine_ls_weighting_scheme calc
_refine_ls_wR_factor_gt 0.0286
_refine_ls_wR_factor_ref 0.0291
_reflns_number_gt 2243
_reflns_number_total 2350
_reflns_threshold_expression I>2\s(I)
_cod_data_source_file om300867g_si_002.cif
_cod_data_source_block 7
_cod_depositor_comments
;
The following automatic conversions were performed:

'_symmetry_cell_setting' value 'Triclinic' changed to 'triclinic'
according to /home/saulius/struct/CIF-dictionaries/cif_core.dic
dictionary named 'cif_core.dic' version 2.4.2 from 2011-04-26.

Automatic conversion script
Id: cif_fix_values 1891 2012-01-12 08:04:46Z andrius 
;
_cod_database_code 4079588

loop_
_symmetry_equiv_pos_site_id
_symmetry_equiv_pos_as_xyz
1 x,y,z
2 -x,-y,-z

loop_
_atom_site_aniso_label
_atom_site_aniso_U_11
_atom_site_aniso_U_22
_atom_site_aniso_U_33
_atom_site_aniso_U_23
_atom_site_aniso_U_13
_atom_site_aniso_U_12
Pd1 0.0178(1) 0.0121(1) 0.0176(1) -0.0020(1) -0.0011(1) -0.0011(1)
Br1 0.0274(1) 0.0204(1) 0.0256(1) -0.0027(1) -0.0096(1) 0.0014(1)
Br2 0.0235(1) 0.0184(1) 0.0209(1) -0.0005(1) -0.0043(1) -0.0005(1)
N1 0.0198(8) 0.0162(8) 0.0192(8) -0.0009(6) 0.0003(6) -0.0028(7)
N2 0.0259(9) 0.0165(9) 0.0207(8) -0.0044(7) 0.0037(7) -0.0062(7)
C1 0.0212(10) 0.0140(10) 0.0161(9) 0.0013(7) -0.0064(7) 0.0010(8)
C2 0.0247(11) 0.0181(11) 0.0203(10) 0.0009(8) -0.0018(8) -0.0032(8)
C3 0.0298(11) 0.0206(11) 0.0234(10) 0.0032(8) -0.0076(9) -0.0081(9)
C4 0.0417(13) 0.0154(11) 0.0260(11) -0.0043(9) -0.0104(9) 0.0001(10)
C5 0.0300(11) 0.0220(12) 0.0243(11) -0.0056(9) -0.0033(9) 0.0057(9)
C6 0.0209(10) 0.0272(12) 0.0223(10) 0.0004(9) -0.0020(8) 0.0018(9)
C7 0.0226(10) 0.0180(11) 0.0253(10) 0.0010(8) -0.0016(8) -0.0047(9)
C8 0.0196(10) 0.0191(10) 0.0206(10) -0.0007(8) -0.0001(8) -0.0024(8)
C9 0.0200(10) 0.0222(11) 0.0254(10) -0.0038(8) 0.0000(8) -0.0039(9)
C10 0.0206(10) 0.0191(11) 0.0287(11) -0.0028(8) 0.0039(8) 0.0017(9)
C11 0.0382(14) 0.0236(12) 0.0285(12) -0.0104(10) 0.0032(11) -0.0105(11)

loop_
_atom_site_label
_atom_site_type_symbol
_atom_site_thermal_displace_type
_atom_site_fract_x
_atom_site_fract_y
_atom_site_fract_z
_atom_site_occupancy
_atom_site_U_iso_or_equiv
_atom_site_calc_flag
Pd1 Pd Uani 0.17872(2) 0.21160(2) 0.25288(1) 1.000 0.0159(1) d
Br1 Br Uani 0.47837(4) 0.11850(2) 0.37193(1) 1.000 0.0248(1) d
Br2 Br Uani -0.06284(3) 0.29902(2) 0.11325(1) 1.000 0.0212(1) d
N1 N Uani 0.0349(3) 0.43012(19) 0.32459(10) 1.000 0.0184(5) d
N2 N Uani 0.0069(3) 0.6563(2) 0.40595(11) 1.000 0.0207(5) d
C1 C Uani 0.2980(3) 0.0057(2) 0.19024(12) 1.000 0.0175(6) d
C2 C Uani 0.1563(4) -0.1203(2) 0.20031(13) 1.000 0.0211(6) d
C3 C Uani 0.1960(4) -0.2800(3) 0.16779(14) 1.000 0.0241(6) d
C4 C Uani 0.3868(4) -0.3595(3) 0.11410(14) 1.000 0.0279(7) d
C5 C Uani 0.5799(4) -0.2940(3) 0.07596(14) 1.000 0.0264(7) d
C6 C Uani 0.6320(4) -0.1352(3) 0.08560(14) 1.000 0.0241(6) d
C7 C Uani 0.5144(4) -0.0064(3) 0.13721(14) 1.000 0.0218(6) d
C8 C Uani 0.1500(4) 0.5178(2) 0.37843(13) 1.000 0.0199(6) d
C9 C Uani -0.1943(4) 0.5179(3) 0.31833(14) 1.000 0.0224(6) d
C10 C Uani -0.2143(4) 0.6571(3) 0.36772(14) 1.000 0.0234(6) d
C11 C Uani 0.0766(5) 0.7857(3) 0.46239(17) 1.000 0.0293(7) d
H2 H Uiso 0.012(4) -0.092(3) 0.2348(14) 1.000 0.026(6) d
H3 H Uiso 0.080(4) -0.342(3) 0.1866(14) 1.000 0.024(5) d
H4 H Uiso 0.379(4) -0.466(3) 0.1033(14) 1.000 0.025(6) d
H5 H Uiso 0.690(4) -0.366(3) 0.0396(15) 1.000 0.033(6) d
H6 H Uiso 0.774(4) -0.117(3) 0.0538(14) 1.000 0.022(5) d
H7 H Uiso 0.590(4) 0.087(3) 0.1358(14) 1.000 0.022(5) d
H8 H Uiso 0.304(4) 0.490(2) 0.3973(13) 1.000 0.019(5) d
H9 H Uiso -0.300(4) 0.476(3) 0.2878(14) 1.000 0.021(5) d
H10 H Uiso -0.333(4) 0.741(3) 0.3773(14) 1.000 0.022(5) d
H11A H Uiso 0.208(5) 0.740(3) 0.4961(18) 1.000 0.045(7) d
H11B H Uiso -0.046(5) 0.821(3) 0.5064(19) 1.000 0.055(8) d
H11C H Uiso 0.115(5) 0.870(4) 0.4267(19) 1.000 0.052(8) d

loop_
_atom_type_symbol
_atom_type_description
_atom_type_scat_dispersion_real
_atom_type_scat_dispersion_imag
_atom_type_scat_source
C C 0.0033 0.0016 ' International Tables Vol C Tables 4.2.6.8 and 6.1.1.4'
H H 0.0000 0.0000 ' International Tables Vol C Tables 4.2.6.8 and 6.1.1.4'
Br Br -0.2901 2.4595 ' International Tables Vol C Tables 4.2.6.8 and 6.1.1.4'
N N 0.0061 0.0033 ' International Tables Vol C Tables 4.2.6.8 and 6.1.1.4'
Pd Pd -0.9988 1.0072 ' International Tables Vol C Tables 4.2.6.8 and 6.1.1.4'

loop_
_geom_angle_atom_site_label_1
_geom_angle_atom_site_label_2
_geom_angle_atom_site_label_3
_geom_angle
_geom_angle_publ_flag
Br1 Pd1 Br2 169.93(1) yes
Br1 Pd1 N1 93.33(4) yes
Br1 Pd1 C1 86.91(5) yes
Br2 Pd1 N1 92.74(4) yes
Br2 Pd1 C1 87.44(5) yes
N1 Pd1 C1 177.09(7) yes
Pd1 N1 C8 127.63(14) yes
Pd1 N1 C9 126.78(13) yes
C8 N1 C9 105.39(16) yes
C8 N2 C10 107.11(17) yes
C8 N2 C11 126.34(19) yes
C10 N2 C11 126.50(19) yes
Pd1 C1 C2 116.62(13) yes
Pd1 C1 C7 118.78(14) yes
C2 C1 C7 124.59(17) no
C1 C2 C3 130.3(2) no
C2 C3 C4 129.5(2) no
C3 C4 C5 127.8(2) no
C4 C5 C6 127.7(2) no
C5 C6 C7 130.0(2) no
C1 C7 C6 129.8(2) no
N1 C8 N2 111.36(19) yes
N1 C9 C10 109.95(19) yes
N2 C10 C9 106.2(2) yes
C1 C2 H2 115.0(15) no
C3 C2 H2 114.8(15) no
C2 C3 H3 114.1(15) no
C4 C3 H3 116.4(15) no
C3 C4 H4 114.3(14) no
C5 C4 H4 117.9(14) no
C4 C5 H5 115.9(15) no
C6 C5 H5 116.3(15) no
C5 C6 H6 113.5(15) no
C7 C6 H6 116.4(15) no
C1 C7 H7 115.9(14) no
C6 C7 H7 114.3(14) no
N1 C8 H8 126.4(11) no
N2 C8 H8 122.2(11) no
N1 C9 H9 118.7(16) no
C10 C9 H9 131.3(16) no
N2 C10 H10 120.3(15) no
C9 C10 H10 133.5(15) no
N2 C11 H11A 108.3(16) no
N2 C11 H11B 109.7(16) no
N2 C11 H11C 111.9(18) no
H11A C11 H11B 106(2) no
H11A C11 H11C 108(2) no
H11B C11 H11C 112(2) no

loop_
_geom_bond_atom_site_label_1
_geom_bond_atom_site_label_2
_geom_bond_distance
_geom_bond_publ_flag
Pd1 Br1 2.4413(3) yes
Pd1 Br2 2.4602(2) yes
Pd1 N1 2.1225(15) yes
Pd1 C1 1.9460(16) yes
N1 C8 1.322(2) yes
N1 C9 1.375(3) yes
N2 C8 1.342(2) yes
N2 C10 1.375(3) yes
N2 C11 1.463(3) yes
C1 C2 1.403(3) no
C1 C7 1.407(3) no
C2 C3 1.383(3) no
C3 C4 1.387(3) no
C4 C5 1.378(3) no
C5 C6 1.389(3) no
C6 C7 1.375(3) no
C9 C10 1.348(3) no
C2 H2 0.94(2) no
C3 H3 0.92(2) no
C4 H4 0.90(2) no
C5 H5 0.94(2) no
C6 H6 0.94(2) no
C7 H7 0.93(2) no
C8 H8 0.91(2) no
C9 H9 0.87(2) no
C10 H10 0.89(2) no
C11 H11A 0.91(3) no
C11 H11B 0.94(3) no
C11 H11C 0.89(3) no

loop_
_geom_hbond_atom_site_label_D
_geom_hbond_atom_site_label_H
_geom_hbond_atom_site_label_A
_geom_hbond_distance_DH
_geom_hbond_distance_HA
_geom_hbond_distance_DA
_geom_hbond_angle_DHA
_geom_hbond_site_symmetry_A
_geom_hbond_publ_flag
C7 H7 Br2 0.93(2) 2.82(2) 3.723(2) 162.7(19) 1_655 yes

loop_
_geom_torsion_atom_site_label_1
_geom_torsion_atom_site_label_2
_geom_torsion_atom_site_label_3
_geom_torsion_atom_site_label_4
_geom_torsion
_geom_torsion_publ_flag
Br1 Pd1 N1 C8 31.21(15) no
Br2 Pd1 N1 C8 -140.75(15) no
Br1 Pd1 N1 C9 -154.63(15) no
Br2 Pd1 N1 C9 33.42(16) no
Br1 Pd1 C1 C2 103.27(14) no
Br2 Pd1 C1 C2 -85.08(14) no
Br1 Pd1 C1 C7 -77.90(14) no
Br2 Pd1 C1 C7 93.76(14) no
C8 N1 C9 C10 0.3(2) no
Pd1 N1 C8 N2 174.76(12) no
C9 N1 C8 N2 -0.4(2) no
Pd1 N1 C9 C10 -174.87(14) no
C8 N2 C10 C9 -0.1(2) no
C10 N2 C8 N1 0.3(2) no
C11 N2 C8 N1 -177.14(18) no
C11 N2 C10 C9 177.4(2) no
Pd1 C1 C2 C3 -177.36(18) no
Pd1 C1 C7 C6 -178.55(18) no
C2 C1 C7 C6 0.2(3) no
C7 C1 C2 C3 3.9(3) no
C1 C2 C3 C4 -1.4(4) no
C2 C3 C4 C5 -3.5(4) no
C3 C4 C5 C6 2.7(4) no
C4 C5 C6 C7 2.9(4) no
C5 C6 C7 C1 -4.8(4) no
N1 C9 C10 N2 -0.2(2) no
